data_4134586
loop_
_publ_author_name
'Zhou, Yujuan'
'Jie, Kecheng'
'Zhao, Run'
'Li, Errui'
'Huang, Feihe'

_publ_section_title
;
 Highly Selective Removal of Trace Isomers by Nonporous Adaptive
 Pillararene Crystals for Chlorobutane Purification.
;
_journal_name_full 'Journal of the American Chemical Society'
_journal_paper_doi 10.1021/jacs.0c02684
_journal_year 2020
_chemical_formula_moiety 'C4 H9 Cl, C66 H84 O12'
_chemical_formula_sum 'C70 H93 Cl O12'
_chemical_formula_weight 1161.89
_space_group_crystal_system monoclinic
_space_group_IT_number 14
_space_group_name_Hall '-P 2yn'
_space_group_name_H-M_alt 'P 1 21/n 1'
_atom_sites_solution_hydrogens geom
_atom_sites_solution_primary dual
_audit_creation_date 2018-07-15
_audit_creation_method
;
Olex2 1.2-alpha
(compiled 2018.05.18 svn.r3508 for OlexSys, GUI svn.r5497)
;
_cell_angle_alpha 90
_cell_angle_beta 91.554(17)
_cell_angle_gamma 90
_cell_formula_units_Z 2
_cell_length_a 11.470(2)
_cell_length_b 13.122(4)
_cell_length_c 22.181(4)
_cell_measurement_reflns_used 3734
_cell_measurement_temperature 298.85
_cell_measurement_theta_max 64.99
_cell_measurement_theta_min 3.91
_cell_volume 3337.2(13)
_computing_cell_refinement 'SAINT V8.38A (?, 2016)'
_computing_data_reduction 'SAINT V8.38A (?, 2016)'
_computing_molecular_graphics 'Olex2 (Dolomanov et al., 2009)'
_computing_publication_material 'Olex2 (Dolomanov et al., 2009)'
_computing_structure_refinement 'ShelXL (Sheldrick, 2015)'
_computing_structure_solution 'ShelXT (Sheldrick, 2015)'
_diffrn_ambient_temperature 298.85
_diffrn_measured_fraction_theta_full 0.943
_diffrn_measured_fraction_theta_max 0.943
_diffrn_measurement_device_type 'Bruker APEX-II CCD'
_diffrn_measurement_method '\f and \w scans'
_diffrn_radiation_type CuK\a
_diffrn_radiation_wavelength 1.54178
_diffrn_reflns_av_R_equivalents 0.0716
_diffrn_reflns_av_unetI/netI 0.0807
_diffrn_reflns_Laue_measured_fraction_full 0.943
_diffrn_reflns_Laue_measured_fraction_max 0.943
_diffrn_reflns_limit_h_max 9
_diffrn_reflns_limit_h_min -13
_diffrn_reflns_limit_k_max 12
_diffrn_reflns_limit_k_min -15
_diffrn_reflns_limit_l_max 23
_diffrn_reflns_limit_l_min -24
_diffrn_reflns_number 13658
_diffrn_reflns_point_group_measured_fraction_full 0.943
_diffrn_reflns_point_group_measured_fraction_max 0.943
_diffrn_reflns_theta_full 65.164
_diffrn_reflns_theta_max 65.164
_diffrn_reflns_theta_min 3.914
_diffrn_standards_number 0
_exptl_absorpt_coefficient_mu 0.973
_exptl_absorpt_correction_T_max 0.7526
_exptl_absorpt_correction_T_min 0.6804
_exptl_absorpt_correction_type multi-scan
_exptl_absorpt_process_details
'SADABS-2016/2 (Bruker,2016/2) was used for absorption correction. wR2(int) was 0.1053 before and 0.0717 after correction. The Ratio of minimum to maximum transmission is 0.9041. The \l/2 correction factor is Not present.'
_exptl_crystal_colour colourless
_exptl_crystal_colour_primary colourless
_exptl_crystal_density_diffrn 1.156
_exptl_crystal_description block
_exptl_crystal_F_000 1252
_refine_diff_density_max 0.211
_refine_diff_density_min -0.237
_refine_diff_density_rms 0.043
_refine_ls_extinction_method none
_refine_ls_goodness_of_fit_ref 1.004
_refine_ls_hydrogen_treatment constr
_refine_ls_matrix_type full
_refine_ls_number_parameters 404
_refine_ls_number_reflns 5385
_refine_ls_number_restraints 48
_refine_ls_restrained_S_all 1.018
_refine_ls_R_factor_all 0.1397
_refine_ls_R_factor_gt 0.0638
_refine_ls_shift/su_max 0.003
_refine_ls_shift/su_mean 0.000
_refine_ls_structure_factor_coef Fsqd
_refine_ls_weighting_details 'w=1/[\s^2^(Fo^2^)+(0.0682P)^2^+0.6723P] where P=(Fo^2^+2Fc^2^)/3'
_refine_ls_weighting_scheme calc
_refine_ls_wR_factor_gt 0.1336
_refine_ls_wR_factor_ref 0.1692
_reflns_Friedel_coverage 0.000
_reflns_number_gt 2803
_reflns_number_total 5385
_reflns_threshold_expression 'I > 2\s(I)'
_cod_data_source_file ja0c02684_si_002.cif
_cod_data_source_block t
_cod_database_code 4134586
_shelx_shelxl_version_number 2014/7
_shelx_space_group_comment
;
The symmetry employed for this shelxl refinement is uniquely defined
by the following loop, which should always be used as a source of
symmetry information in preference to the above space-group names.
They are only intended as comments.
;
_olex2_refinement_description
;
1. Fixed Uiso
 At 1.2 times of:
  All C(H) groups, All C(H,H) groups
 At 1.5 times of:
  All C(H,H,H) groups
2. Restrained distances
 C1-C2 = C36-C37
 1.5 with sigma of 0.02
 C2-C36
 1.5 with sigma of 0.02
3. Uiso/Uaniso restraints and constraints
Uanis(C36) \\sim Ueq, Uanis(C37) \\sim Ueq, Uanis(C2) \\sim Ueq, Uanis(C1)
\\sim Ueq: with sigma of 0.01 and sigma for terminal atoms of 0.02
4. Rigid body (RIGU) restrains
 Cl1, C37, C36, C2, C1
 with sigma for 1-2 distances of 0.004 and sigma for 1-3 distances of 0.004
5. Others
 Fixed Sof: Cl1(0.5) C1(0.5) H1A(0.5) H1B(0.5) H1C(0.5) C2(0.5) H2A(0.5)
 H2B(0.5) C37(0.5) H37A(0.5) H37B(0.5) C36(0.5) H36A(0.5) H36B(0.5)
6.a Secondary CH2 refined with riding coordinates:
 C2(H2A,H2B), C7(H7A,H7B), C11(H11A,H11B), C12(H12A,H12B), C15(H15A,H15B),
 C20(H20A,H20B), C23(H23A,H23B), C26(H26A,H26B), C31(H31A,H31B), C34(H34A,H34B),
  C37(H37A,H37B), C36(H36A,H36B)
6.b Aromatic/amide H refined with riding coordinates:
 C5(H5), C10(H10), C17(H17), C22(H22), C28(H28), C33(H33)
6.c Idealised Me refined as rotating group:
 C1(H1A,H1B,H1C), C8(H8A,H8B,H8C), C16(H16A,H16B,H16C), C21(H21A,H21B,H21C),
 C27(H27A,H27B,H27C), C32(H32A,H32B,H32C), C35(H35A,H35B,H35C)
;
_olex2_submission_special_instructions 'No special instructions were received'

loop_
_space_group_symop_operation_xyz
'x, y, z'
'-x+1/2, y+1/2, -z+1/2'
'-x, -y, -z'
'x-1/2, -y-1/2, z-1/2'

loop_
_atom_site_label
_atom_site_type_symbol
_atom_site_fract_x
_atom_site_fract_y
_atom_site_fract_z
_atom_site_U_iso_or_equiv
_atom_site_adp_type
_atom_site_occupancy
_atom_site_site_symmetry_order
_atom_site_calc_flag
_atom_site_refinement_flags_posn
_atom_site_refinement_flags_adp
_atom_site_refinement_flags_occupancy
_atom_site_disorder_assembly
_atom_site_disorder_group
Cl1 Cl 0.2525(4) 0.5249(3) 0.4885(2) 0.201(2) Uani 0.5 1 d . U P A -1
C1 C 0.6548(11) 0.5705(10) 0.5202(7) 0.134(5) Uani 0.5 1 d D U P A -1
H1A H 0.7023 0.5553 0.5554 0.201 Uiso 0.5 1 calc GR . P A -1
H1B H 0.6493 0.6430 0.5153 0.201 Uiso 0.5 1 calc GR . P A -1
H1C H 0.6894 0.5411 0.4854 0.201 Uiso 0.5 1 calc GR . P A -1
C2 C 0.5295(12) 0.5248(13) 0.5279(8) 0.162(5) Uani 0.5 1 d D U P A -1
H2A H 0.5206 0.5392 0.5704 0.194 Uiso 0.5 1 calc R . P A -1
H2B H 0.4845 0.5780 0.5077 0.194 Uiso 0.5 1 calc R . P A -1
O1 O 0.42577(18) 0.74576(18) 0.62559(9) 0.0558(6) Uani 1 1 d . . . . .
O2 O 0.85650(19) 0.8999(2) 0.56803(10) 0.0634(7) Uani 1 1 d . . . . .
O3 O 0.75727(19) 0.57756(18) 0.68513(11) 0.0604(7) Uani 1 1 d . . . . .
O4 O 0.3243(2) 0.44846(18) 0.75492(11) 0.0686(7) Uani 1 1 d . . . . .
O5 O 0.6206(2) 0.1536(2) 0.67801(12) 0.0935(10) Uani 1 1 d . . . . .
O6 O 0.1925(2) 0.2291(2) 0.56977(12) 0.0880(9) Uani 1 1 d . . . . .
C3 C 0.5325(3) 0.7832(2) 0.60931(14) 0.0415(8) Uani 1 1 d . . . . .
C4 C 0.6227(3) 0.7741(2) 0.65213(13) 0.0406(8) Uani 1 1 d . . . . .
C5 C 0.7312(3) 0.8114(2) 0.63783(15) 0.0477(9) Uani 1 1 d . . . . .
H5 H 0.7927 0.8049 0.6657 0.057 Uiso 1 1 calc R . . . .
C6 C 0.7508(3) 0.8583(2) 0.58298(14) 0.0435(8) Uani 1 1 d . . . . .
C7 C 0.9498(3) 0.8978(3) 0.61114(16) 0.0672(11) Uani 1 1 d . . . . .
H7A H 0.9708 0.8279 0.6208 0.081 Uiso 1 1 calc R . . . .
H7B H 0.9273 0.9316 0.6479 0.081 Uiso 1 1 calc R . . . .
C8 C 1.0510(3) 0.9519(4) 0.58415(19) 0.0914(15) Uani 1 1 d . . . . .
H8A H 1.0695 0.9203 0.5466 0.137 Uiso 1 1 calc GR . . . .
H8B H 1.1174 0.9481 0.6114 0.137 Uiso 1 1 calc GR . . . .
H8C H 1.0310 1.0221 0.5772 0.137 Uiso 1 1 calc GR . . . .
C9 C 0.6610(3) 0.8674(2) 0.54013(13) 0.0407(8) Uani 1 1 d . . . . .
C10 C 0.5526(3) 0.8293(2) 0.55413(14) 0.0433(8) Uani 1 1 d . . . . .
H10 H 0.4915 0.8346 0.5259 0.052 Uiso 1 1 calc R . . . .
C11 C 0.6780(3) 0.9221(2) 0.48119(13) 0.0491(9) Uani 1 1 d . . . . .
H11A H 0.7604 0.9362 0.4771 0.059 Uiso 1 1 calc R . . . .
H11B H 0.6374 0.9869 0.4823 0.059 Uiso 1 1 calc R . . . .
C12 C 0.6016(3) 0.7286(2) 0.71367(13) 0.0467(8) Uani 1 1 d . . . . .
H12A H 0.5399 0.7673 0.7321 0.056 Uiso 1 1 calc R . . . .
H12B H 0.6717 0.7381 0.7385 0.056 Uiso 1 1 calc R . . . .
C13 C 0.5690(3) 0.6168(2) 0.71555(13) 0.0425(8) Uani 1 1 d . . . . .
C14 C 0.6506(3) 0.5424(3) 0.70243(13) 0.0443(8) Uani 1 1 d . . . . .
C15 C 0.8455(3) 0.5061(3) 0.6728(2) 0.0800(12) Uani 1 1 d . . . . .
H15A H 0.8183 0.4581 0.6423 0.096 Uiso 1 1 calc R . . . .
H15B H 0.8674 0.4685 0.7091 0.096 Uiso 1 1 calc R . . . .
C16 C 0.9476(4) 0.5655(3) 0.6507(2) 0.0989(16) Uani 1 1 d . . . . .
H16A H 0.9250 0.6017 0.6147 0.148 Uiso 1 1 calc GR . . . .
H16B H 1.0102 0.5196 0.6423 0.148 Uiso 1 1 calc GR . . . .
H16C H 0.9729 0.6133 0.6812 0.148 Uiso 1 1 calc GR . . . .
C17 C 0.6220(3) 0.4396(2) 0.70790(13) 0.0469(8) Uani 1 1 d . . . . .
H17 H 0.6773 0.3903 0.6992 0.056 Uiso 1 1 calc R . . . .
C18 C 0.5133(3) 0.4096(2) 0.72594(13) 0.0432(8) Uani 1 1 d . . . . .
C19 C 0.4315(3) 0.4839(3) 0.73749(14) 0.0474(8) Uani 1 1 d . . . . .
C20 C 0.2337(3) 0.5176(3) 0.76631(17) 0.0679(11) Uani 1 1 d . . . . .
H20A H 0.2199 0.5616 0.7317 0.082 Uiso 1 1 calc R . . . .
H20B H 0.2541 0.5598 0.8009 0.082 Uiso 1 1 calc R . . . .
C21 C 0.1264(3) 0.4554(3) 0.7785(2) 0.0892(14) Uani 1 1 d . . . . .
H21A H 0.1110 0.4100 0.7453 0.134 Uiso 1 1 calc GR . . . .
H21B H 0.0609 0.5001 0.7831 0.134 Uiso 1 1 calc GR . . . .
H21C H 0.1388 0.4167 0.8148 0.134 Uiso 1 1 calc GR . . . .
C22 C 0.4604(3) 0.5862(3) 0.73319(14) 0.0491(9) Uani 1 1 d . . . . .
H22 H 0.4051 0.6352 0.7424 0.059 Uiso 1 1 calc R . . . .
C23 C 0.4859(3) 0.2973(2) 0.73364(14) 0.0529(9) Uani 1 1 d . . . . .
H23A H 0.5551 0.2633 0.7497 0.063 Uiso 1 1 calc R . . . .
H23B H 0.4256 0.2905 0.7632 0.063 Uiso 1 1 calc R . . . .
C24 C 0.4460(3) 0.2436(2) 0.67639(13) 0.0430(8) Uani 1 1 d . . . . .
C25 C 0.5146(3) 0.1722(3) 0.65000(15) 0.0515(9) Uani 1 1 d . . . . .
C26 C 0.7077(4) 0.0999(4) 0.6473(2) 0.1024(18) Uani 1 1 d . . . . .
H26A H 0.6736 0.0393 0.6291 0.123 Uiso 1 1 calc R . . . .
H26B H 0.7678 0.0784 0.6761 0.123 Uiso 1 1 calc R . . . .
C27 C 0.7600(5) 0.1610(6) 0.6009(3) 0.154(3) Uani 1 1 d . . . . .
H27A H 0.8088 0.1186 0.5769 0.231 Uiso 1 1 calc GR . . . .
H27B H 0.8063 0.2140 0.6194 0.231 Uiso 1 1 calc GR . . . .
H27C H 0.6998 0.1908 0.5757 0.231 Uiso 1 1 calc GR . . . .
C28 C 0.4741(3) 0.1182(3) 0.59967(14) 0.0532(9) Uani 1 1 d . . . . .
H28 H 0.5213 0.0682 0.5833 0.064 Uiso 1 1 calc R . . . .
C29 C 0.3653(3) 0.1370(3) 0.57342(13) 0.0454(8) Uani 1 1 d . . . . .
C30 C 0.2975(3) 0.2115(3) 0.59874(15) 0.0513(9) Uani 1 1 d . . . . .
C31 C 0.1215(4) 0.3075(4) 0.5876(2) 0.120(2) Uani 1 1 d . . . . .
H31A H 0.1659 0.3703 0.5909 0.144 Uiso 1 1 calc R . . . .
H31B H 0.0894 0.2924 0.6266 0.144 Uiso 1 1 calc R . . . .
C32 C 0.0249(4) 0.3188(5) 0.5408(3) 0.144(2) Uani 1 1 d . . . . .
H32A H 0.0576 0.3330 0.5023 0.216 Uiso 1 1 calc GR . . . .
H32B H -0.0253 0.3738 0.5518 0.216 Uiso 1 1 calc GR . . . .
H32C H -0.0193 0.2567 0.5384 0.216 Uiso 1 1 calc GR . . . .
C33 C 0.3365(3) 0.2630(3) 0.65007(15) 0.0560(9) Uani 1 1 d . . . . .
H33 H 0.2886 0.3116 0.6673 0.067 Uiso 1 1 calc R . . . .
C34 C 0.3300(3) 0.7535(3) 0.58435(17) 0.0698(11) Uani 1 1 d . . . . .
H34A H 0.3479 0.7202 0.5467 0.084 Uiso 1 1 calc R . . . .
H34B H 0.3126 0.8246 0.5760 0.084 Uiso 1 1 calc R . . . .
C35 C 0.2277(3) 0.7028(4) 0.6126(2) 0.1008(17) Uani 1 1 d . . . . .
H35A H 0.1605 0.7085 0.5860 0.151 Uiso 1 1 calc GR . . . .
H35B H 0.2120 0.7354 0.6503 0.151 Uiso 1 1 calc GR . . . .
H35C H 0.2451 0.6322 0.6195 0.151 Uiso 1 1 calc GR . . . .
C37 C 0.3761(19) 0.4844(19) 0.4675(10) 0.237(8) Uani 0.5 1 d D U P A -1
H37A H 0.3645 0.4280 0.4397 0.284 Uiso 0.5 1 calc R . P A -1
H37B H 0.4160 0.5384 0.4464 0.284 Uiso 0.5 1 calc R . P A -1
C36 C 0.4527(14) 0.4489(13) 0.5221(8) 0.173(5) Uani 0.5 1 d D U P A -1
H36A H 0.4071 0.4417 0.5580 0.207 Uiso 0.5 1 calc R . P A -1
H36B H 0.4912 0.3848 0.5138 0.207 Uiso 0.5 1 calc R . P A -1

loop_
_atom_site_aniso_label
_atom_site_aniso_U_11
_atom_site_aniso_U_22
_atom_site_aniso_U_33
_atom_site_aniso_U_23
_atom_site_aniso_U_13
_atom_site_aniso_U_12
Cl1 0.178(3) 0.177(4) 0.245(5) -0.096(3) -0.063(3) 0.052(3)
C1 0.134(8) 0.096(8) 0.171(11) -0.010(7) -0.003(7) 0.032(7)
C2 0.148(7) 0.153(8) 0.184(9) -0.017(7) 0.009(7) 0.027(6)
O1 0.0419(13) 0.0685(17) 0.0567(15) 0.0100(12) -0.0010(11) -0.0028(13)
O2 0.0469(14) 0.089(2) 0.0538(15) 0.0148(13) -0.0064(12) -0.0222(14)
O3 0.0485(14) 0.0499(15) 0.0833(17) 0.0005(12) 0.0099(12) 0.0031(13)
O4 0.0639(16) 0.0467(16) 0.097(2) -0.0017(13) 0.0279(14) -0.0024(14)
O5 0.0780(19) 0.117(3) 0.0832(19) -0.0462(17) -0.0366(16) 0.0466(19)
O6 0.0585(17) 0.110(2) 0.095(2) -0.0364(18) -0.0220(15) 0.0276(18)
C3 0.0404(18) 0.0354(19) 0.049(2) -0.0008(15) 0.0010(16) 0.0005(16)
C4 0.0485(19) 0.0344(19) 0.0389(19) -0.0002(14) -0.0002(15) -0.0013(16)
C5 0.049(2) 0.045(2) 0.049(2) -0.0026(16) -0.0052(16) -0.0049(17)
C6 0.045(2) 0.044(2) 0.042(2) 0.0008(15) 0.0030(16) -0.0069(17)
C7 0.044(2) 0.093(3) 0.064(2) 0.017(2) -0.0120(18) -0.013(2)
C8 0.053(2) 0.132(4) 0.089(3) 0.019(3) -0.008(2) -0.033(3)
C9 0.0480(19) 0.0369(19) 0.0368(19) -0.0035(14) -0.0022(15) -0.0033(16)
C10 0.0445(19) 0.0404(19) 0.045(2) 0.0011(15) -0.0065(15) -0.0004(16)
C11 0.063(2) 0.044(2) 0.041(2) -0.0011(15) -0.0017(16) -0.0116(18)
C12 0.056(2) 0.038(2) 0.046(2) -0.0017(15) 0.0000(16) -0.0029(17)
C13 0.050(2) 0.039(2) 0.0390(19) 0.0015(15) -0.0020(15) 0.0004(17)
C14 0.0453(19) 0.046(2) 0.042(2) 0.0008(15) -0.0026(15) -0.0018(18)
C15 0.058(3) 0.063(3) 0.120(4) -0.004(2) 0.016(2) 0.008(2)
C16 0.066(3) 0.082(3) 0.150(4) -0.016(3) 0.032(3) 0.000(3)
C17 0.056(2) 0.037(2) 0.048(2) -0.0026(15) 0.0018(16) 0.0071(17)
C18 0.060(2) 0.0353(19) 0.0343(18) -0.0014(14) -0.0011(15) -0.0027(17)
C19 0.052(2) 0.043(2) 0.048(2) -0.0002(15) 0.0074(16) -0.0034(18)
C20 0.065(2) 0.060(3) 0.080(3) 0.004(2) 0.023(2) 0.001(2)
C21 0.073(3) 0.073(3) 0.124(4) 0.008(3) 0.039(3) -0.003(3)
C22 0.058(2) 0.038(2) 0.051(2) -0.0015(16) 0.0072(17) 0.0068(18)
C23 0.078(3) 0.037(2) 0.044(2) -0.0035(15) 0.0009(18) -0.0013(18)
C24 0.057(2) 0.0333(18) 0.0392(19) 0.0009(14) 0.0012(16) -0.0009(17)
C25 0.056(2) 0.048(2) 0.050(2) -0.0053(17) -0.0137(18) 0.0094(18)
C26 0.086(3) 0.115(4) 0.104(4) -0.051(3) -0.035(3) 0.053(3)
C27 0.117(5) 0.203(8) 0.144(6) -0.004(5) 0.032(4) 0.014(5)
C28 0.061(2) 0.050(2) 0.048(2) -0.0091(16) -0.0049(17) 0.0111(19)
C29 0.054(2) 0.045(2) 0.0378(19) 0.0032(15) 0.0029(16) -0.0061(18)
C30 0.046(2) 0.056(2) 0.051(2) -0.0040(18) -0.0064(17) 0.0037(18)
C31 0.084(3) 0.147(5) 0.128(4) -0.041(4) -0.031(3) 0.052(4)
C32 0.094(4) 0.180(6) 0.157(5) -0.038(5) -0.039(4) 0.060(4)
C33 0.061(2) 0.049(2) 0.058(2) -0.0080(18) 0.0054(18) 0.0082(19)
C34 0.044(2) 0.092(3) 0.073(3) 0.011(2) -0.0055(19) -0.008(2)
C35 0.045(2) 0.148(5) 0.109(4) 0.026(3) -0.001(2) -0.023(3)
C37 0.228(9) 0.246(12) 0.234(10) -0.011(8) -0.020(7) 0.043(7)
C36 0.175(8) 0.164(8) 0.180(9) 0.003(7) 0.009(6) 0.006(6)

loop_
_atom_type_symbol
_atom_type_description
_atom_type_scat_dispersion_real
_atom_type_scat_dispersion_imag
_atom_type_scat_source
C C 0.0180 0.0090 'International Tables Vol C Tables 4.2.6.8 and 6.1.1.4'
H H 0.0000 0.0000 'International Tables Vol C Tables 4.2.6.8 and 6.1.1.4'
Cl Cl 0.3640 0.7020 'International Tables Vol C Tables 4.2.6.8 and 6.1.1.4'
O O 0.0490 0.0320 'International Tables Vol C Tables 4.2.6.8 and 6.1.1.4'

loop_
_geom_angle_atom_site_label_1
_geom_angle_atom_site_label_2
_geom_angle_atom_site_label_3
_geom_angle
_geom_angle_site_symmetry_1
_geom_angle_site_symmetry_3
_geom_angle_publ_flag
C36 C2 C1 151.5(14) . . ?
C3 O1 C34 119.0(2) . . ?
C6 O2 C7 118.9(2) . . ?
C14 O3 C15 118.7(3) . . ?
C19 O4 C20 120.1(3) . . ?
C25 O5 C26 120.0(3) . . ?
C30 O6 C31 120.7(3) . . ?
O1 C3 C4 116.1(3) . . ?
O1 C3 C10 123.8(3) . . ?
C10 C3 C4 120.1(3) . . ?
C3 C4 C12 121.0(3) . . ?
C5 C4 C3 118.1(3) . . ?
C5 C4 C12 120.9(3) . . ?
C4 C5 C6 121.8(3) . . ?
O2 C6 C5 123.4(3) . . ?
O2 C6 C9 116.3(3) . . ?
C5 C6 C9 120.3(3) . . ?
O2 C7 C8 107.5(3) . . ?
C6 C9 C11 121.6(3) . . ?
C10 C9 C6 118.0(3) . . ?
C10 C9 C11 120.3(3) . . ?
C9 C10 C3 121.8(3) . . ?
C9 C11 C29 113.8(3) . 3_666 ?
C4 C12 C13 116.8(2) . . ?
C14 C13 C12 120.4(3) . . ?
C22 C13 C12 121.2(3) . . ?
C22 C13 C14 118.3(3) . . ?
O3 C14 C13 115.6(3) . . ?
O3 C14 C17 124.3(3) . . ?
C13 C14 C17 120.0(3) . . ?
O3 C15 C16 106.8(3) . . ?
C18 C17 C14 121.3(3) . . ?
C17 C18 C19 118.5(3) . . ?
C17 C18 C23 120.1(3) . . ?
C19 C18 C23 121.4(3) . . ?
O4 C19 C18 115.4(3) . . ?
O4 C19 C22 124.2(3) . . ?
C18 C19 C22 120.3(3) . . ?
O4 C20 C21 107.1(3) . . ?
C13 C22 C19 121.5(3) . . ?
C24 C23 C18 114.7(3) . . ?
C25 C24 C23 121.0(3) . . ?
C25 C24 C33 118.0(3) . . ?
C33 C24 C23 121.0(3) . . ?
O5 C25 C28 123.0(3) . . ?
C24 C25 O5 116.2(3) . . ?
C24 C25 C28 120.7(3) . . ?
O5 C26 C27 112.3(5) . . ?
C29 C28 C25 121.5(3) . . ?
C28 C29 C11 121.2(3) . 3_666 ?
C30 C29 C11 120.9(3) . 3_666 ?
C30 C29 C28 117.9(3) . . ?
O6 C30 C29 115.3(3) . . ?
O6 C30 C33 124.2(3) . . ?
C29 C30 C33 120.5(3) . . ?
O6 C31 C32 107.8(4) . . ?
C30 C33 C24 121.4(3) . . ?
O1 C34 C35 107.5(3) . . ?
C36 C37 Cl1 111.2(17) . . ?
C2 C36 C37 102.1(19) . . ?

loop_
_geom_bond_atom_site_label_1
_geom_bond_atom_site_label_2
_geom_bond_distance
_geom_bond_site_symmetry_2
_geom_bond_publ_flag
Cl1 C37 1.60(2) . ?
C1 C2 1.571(15) . ?
C2 C36 1.333(13) . ?
O1 C3 1.376(4) . ?
O1 C34 1.414(4) . ?
O2 C6 1.378(3) . ?
O2 C7 1.416(4) . ?
O3 C14 1.372(4) . ?
O3 C15 1.411(4) . ?
O4 C19 1.379(4) . ?
O4 C20 1.408(4) . ?
O5 C25 1.372(4) . ?
O5 C26 1.412(5) . ?
O6 C30 1.370(4) . ?
O6 C31 1.377(5) . ?
C3 C4 1.391(4) . ?
C3 C10 1.390(4) . ?
C4 C5 1.382(4) . ?
C4 C12 1.515(4) . ?
C5 C6 1.387(4) . ?
C6 C9 1.388(4) . ?
C7 C8 1.499(5) . ?
C9 C10 1.383(4) . ?
C9 C11 1.508(4) . ?
C11 C29 1.511(4) 3_666 ?
C12 C13 1.515(4) . ?
C13 C14 1.390(4) . ?
C13 C22 1.376(4) . ?
C14 C17 1.394(4) . ?
C15 C16 1.500(5) . ?
C17 C18 1.377(4) . ?
C18 C19 1.381(4) . ?
C18 C23 1.517(4) . ?
C19 C22 1.387(4) . ?
C20 C21 1.507(5) . ?
C23 C24 1.512(4) . ?
C24 C25 1.366(4) . ?
C24 C33 1.394(4) . ?
C25 C28 1.392(4) . ?
C26 C27 1.447(7) . ?
C28 C29 1.386(4) . ?
C29 C11 1.511(4) 3_666 ?
C29 C30 1.378(4) . ?
C30 C33 1.388(4) . ?
C31 C32 1.505(6) . ?
C34 C35 1.501(5) . ?
C37 C36 1.549(16) . ?

loop_
_geom_torsion_atom_site_label_1
_geom_torsion_atom_site_label_2
_geom_torsion_atom_site_label_3
_geom_torsion_atom_site_label_4
_geom_torsion
_geom_torsion_site_symmetry_1
_geom_torsion_site_symmetry_2
_geom_torsion_site_symmetry_3
_geom_torsion_site_symmetry_4
_geom_torsion_publ_flag
Cl1 C37 C36 C2 -105.1(19) . . . . ?
C1 C2 C36 C37 -105(3) . . . . ?
O1 C3 C4 C5 -179.5(3) . . . . ?
O1 C3 C4 C12 -2.1(4) . . . . ?
O1 C3 C10 C9 178.9(3) . . . . ?
O2 C6 C9 C10 -178.1(3) . . . . ?
O2 C6 C9 C11 -1.3(4) . . . . ?
O3 C14 C17 C18 179.5(3) . . . . ?
O4 C19 C22 C13 180.0(3) . . . . ?
O5 C25 C28 C29 178.3(3) . . . . ?
O6 C30 C33 C24 -178.1(3) . . . . ?
C3 O1 C34 C35 177.5(3) . . . . ?
C3 C4 C5 C6 1.0(5) . . . . ?
C3 C4 C12 C13 66.1(4) . . . . ?
C4 C3 C10 C9 -0.3(5) . . . . ?
C4 C5 C6 O2 177.4(3) . . . . ?
C4 C5 C6 C9 -1.1(5) . . . . ?
C4 C12 C13 C14 69.8(4) . . . . ?
C4 C12 C13 C22 -113.6(3) . . . . ?
C5 C4 C12 C13 -116.6(3) . . . . ?
C5 C6 C9 C10 0.5(5) . . . . ?
C5 C6 C9 C11 177.3(3) . . . . ?
C6 O2 C7 C8 -177.4(3) . . . . ?
C6 C9 C10 C3 0.2(5) . . . . ?
C6 C9 C11 C29 131.4(3) . . . 3_666 ?
C7 O2 C6 C5 -1.8(5) . . . . ?
C7 O2 C6 C9 176.7(3) . . . . ?
C10 C3 C4 C5 -0.3(5) . . . . ?
C10 C3 C4 C12 177.1(3) . . . . ?
C10 C9 C11 C29 -51.9(4) . . . 3_666 ?
C11 C9 C10 C3 -176.6(3) . . . . ?
C11 C29 C30 O6 -2.1(5) 3_666 . . . ?
C11 C29 C30 C33 177.9(3) 3_666 . . . ?
C12 C4 C5 C6 -176.4(3) . . . . ?
C12 C13 C14 O3 -3.3(4) . . . . ?
C12 C13 C14 C17 176.0(3) . . . . ?
C12 C13 C22 C19 -177.2(3) . . . . ?
C13 C14 C17 C18 0.3(5) . . . . ?
C14 O3 C15 C16 175.8(3) . . . . ?
C14 C13 C22 C19 -0.5(5) . . . . ?
C14 C17 C18 C19 1.3(4) . . . . ?
C14 C17 C18 C23 -177.8(3) . . . . ?
C15 O3 C14 C13 178.2(3) . . . . ?
C15 O3 C14 C17 -1.1(5) . . . . ?
C17 C18 C19 O4 179.5(3) . . . . ?
C17 C18 C19 C22 -2.5(4) . . . . ?
C17 C18 C23 C24 -85.3(4) . . . . ?
C18 C19 C22 C13 2.2(5) . . . . ?
C18 C23 C24 C25 111.1(4) . . . . ?
C18 C23 C24 C33 -71.1(4) . . . . ?
C19 O4 C20 C21 174.8(3) . . . . ?
C19 C18 C23 C24 95.6(4) . . . . ?
C20 O4 C19 C18 -178.4(3) . . . . ?
C20 O4 C19 C22 3.7(5) . . . . ?
C22 C13 C14 O3 -180.0(3) . . . . ?
C22 C13 C14 C17 -0.7(4) . . . . ?
C23 C18 C19 O4 -1.4(4) . . . . ?
C23 C18 C19 C22 176.6(3) . . . . ?
C23 C24 C25 O5 -0.7(5) . . . . ?
C23 C24 C25 C28 175.6(3) . . . . ?
C23 C24 C33 C30 -177.7(3) . . . . ?
C24 C25 C28 C29 2.2(5) . . . . ?
C25 O5 C26 C27 73.3(6) . . . . ?
C25 C24 C33 C30 0.2(5) . . . . ?
C25 C28 C29 C11 -179.9(3) . . . 3_666 ?
C25 C28 C29 C30 0.0(5) . . . . ?
C26 O5 C25 C24 -165.3(4) . . . . ?
C26 O5 C25 C28 18.5(6) . . . . ?
C28 C29 C30 O6 178.0(3) . . . . ?
C28 C29 C30 C33 -2.0(5) . . . . ?
C29 C30 C33 C24 2.0(5) . . . . ?
C30 O6 C31 C32 170.0(4) . . . . ?
C31 O6 C30 C29 -174.3(4) . . . . ?
C31 O6 C30 C33 5.7(6) . . . . ?
C33 C24 C25 O5 -178.6(3) . . . . ?
C33 C24 C25 C28 -2.3(5) . . . . ?
C34 O1 C3 C4 179.4(3) . . . . ?
C34 O1 C3 C10 0.2(5) . . . . ?
